data_7241548
loop_
_publ_author_name
'Chojnacki, Jaros\/law'
'Mo\'nka, Micha\/l'
'Serdiuk, Illia E.'
'Bojarski, Piotr'
'Po\/lo\'nski, Tadeusz'
'Olszewska, Teresa'

_publ_section_title
;
 Copper(i) halide cluster-based coordination polymers modulated by chiral
 ditopic dithiodianthranilide ligands: synthesis, crystal structure and
 photoluminescence
;
_journal_issue 2
_journal_name_full CrystEngComm
_journal_page_first 299
_journal_page_last 307
_journal_paper_doi 10.1039/D0CE01589J
_journal_volume 23
_journal_year 2021
_chemical_formula_moiety 'C32 H28 Cl4 Cu3 N4 S4, C2 H3 N'
_chemical_formula_sum 'C34 H31 Cl4 Cu3 N5 S4'
_chemical_formula_weight 970.30
_space_group_crystal_system monoclinic
_space_group_IT_number 4
_space_group_name_Hall 'P 2yb'
_space_group_name_H-M_alt 'P 1 21 1'
_atom_sites_solution_hydrogens geom
_atom_sites_solution_primary dual
_atom_sites_solution_secondary difmap
_audit_creation_date 2020-06-15
_audit_creation_method
;
Olex2 1.2
(compiled 2018.05.29 svn.r3508 for OlexSys, GUI svn.r5506)
;
_audit_update_record
;
2020-07-02 deposited with the CCDC.	2020-11-06 downloaded from the CCDC.
;
_cell_angle_alpha 90
_cell_angle_beta 94.018(8)
_cell_angle_gamma 90
_cell_formula_units_Z 2
_cell_length_a 8.7179(9)
_cell_length_b 16.8411(17)
_cell_length_c 12.8872(13)
_cell_measurement_reflns_used 885
_cell_measurement_temperature 120
_cell_measurement_theta_max 28.96
_cell_measurement_theta_min 2.39
_cell_volume 1887.4(3)
_computing_cell_refinement 'X-Area Recipe 1.33.0.0 (STOE, 2015)'
_computing_data_collection 'X-Area WinXpose 2.0.22.0 (STOE, 2016)'
_computing_data_reduction 'X-Area Integrate 1.72.0.0 (STOE, 2018) X-Area X-Red32 1.63.4.0 (STOE, 2017)'
_computing_molecular_graphics 'Olex2 (Dolomanov et al., 2009)'
_computing_publication_material 'Olex2 (Dolomanov et al., 2009)'
_computing_structure_refinement 'ShelXL (Sheldrick, 2015)'
_computing_structure_solution 'ShelXT (Sheldrick, 2015)'
_diffrn_ambient_temperature 120.0
_diffrn_detector_area_resol_mean 6.67
_diffrn_measured_fraction_theta_full 1.000
_diffrn_measured_fraction_theta_max 0.990
_diffrn_measurement_device_type 'STOE IPDS 2T'
_diffrn_measurement_method 'rotation method, \w scans'
_diffrn_radiation_type MoK\a
_diffrn_radiation_wavelength 0.71073
_diffrn_reflns_av_R_equivalents 0.0333
_diffrn_reflns_av_unetI/netI 0.0316
_diffrn_reflns_Laue_measured_fraction_full 1.000
_diffrn_reflns_Laue_measured_fraction_max 0.990
_diffrn_reflns_limit_h_max 11
_diffrn_reflns_limit_h_min -11
_diffrn_reflns_limit_k_max 23
_diffrn_reflns_limit_k_min -23
_diffrn_reflns_limit_l_max 17
_diffrn_reflns_limit_l_min -17
_diffrn_reflns_number 26594
_diffrn_reflns_point_group_measured_fraction_full 0.999
_diffrn_reflns_point_group_measured_fraction_max 0.988
_diffrn_reflns_theta_full 25.242
_diffrn_reflns_theta_max 29.232
_diffrn_reflns_theta_min 1.993
_diffrn_source 'GeniX Mo, 0.05 x 0.05 mm2 microfocus'
_exptl_absorpt_coefficient_mu 2.213
_exptl_absorpt_correction_T_max 0.5046
_exptl_absorpt_correction_T_min 0.1046
_exptl_absorpt_correction_type multi-scan
_exptl_absorpt_process_details
'STOE X-Red32, absorption correction by Gaussian integration, analogous to P. Coppens, "The Evaluation of Absorption and Extinction in Single-Crystal Structure Analysis", published in F. R. Ahmed (Editor), "Crystallographic Computing", Munksgaard, Copenhagen (1970), 255 - 270'
_exptl_crystal_colour black
_exptl_crystal_colour_primary black
_exptl_crystal_density_diffrn 1.707
_exptl_crystal_density_method 'not measured'
_exptl_crystal_description prism
_exptl_crystal_F_000 978
_exptl_crystal_size_max 0.41
_exptl_crystal_size_mid 0.32
_exptl_crystal_size_min 0.16
_refine_diff_density_max 1.323
_refine_diff_density_min -0.808
_refine_diff_density_rms 0.093
_refine_ls_abs_structure_details
;
 Classical Flack method preferred over Parsons because s.u. lower.
;
_refine_ls_abs_structure_Flack 0.003(11)
_refine_ls_extinction_method none
_refine_ls_goodness_of_fit_ref 1.058
_refine_ls_hydrogen_treatment constr
_refine_ls_matrix_type full
_refine_ls_number_parameters 456
_refine_ls_number_reflns 10114
_refine_ls_number_restraints 1
_refine_ls_restrained_S_all 1.058
_refine_ls_R_factor_all 0.0420
_refine_ls_R_factor_gt 0.0386
_refine_ls_shift/su_max 0.000
_refine_ls_shift/su_mean 0.000
_refine_ls_structure_factor_coef Fsqd
_refine_ls_weighting_details 'w=1/[\s^2^(Fo^2^)+(0.0651P)^2^+1.3569P] where P=(Fo^2^+2Fc^2^)/3'
_refine_ls_weighting_scheme calc
_refine_ls_wR_factor_gt 0.0998
_refine_ls_wR_factor_ref 0.1017
_reflns_Friedel_coverage 0.936
_reflns_Friedel_fraction_full 0.999
_reflns_Friedel_fraction_max 0.987
_reflns_number_gt 9422
_reflns_number_total 10114
_reflns_threshold_expression 'I > 2\s(I)'
_cod_data_source_file d0ce01589j2.cif
_cod_data_source_block 7
_cod_depositor_comments 'Adding full bibliography for 7241541--7241550.cif.'
_cod_database_code 7241548
_shelx_shelxl_version_number 2018/3
_shelx_space_group_comment
;
The symmetry employed for this shelxl refinement is uniquely defined
by the following loop, which should always be used as a source of
symmetry information in preference to the above space-group names.
They are only intended as comments.
;
_olex2_refinement_description
;
1. Fixed Uiso
 At 1.2 times of:
  All C(H) groups
 At 1.5 times of:
  All C(H,H,H) groups
2.a Aromatic/amide H refined with riding coordinates:
 C3(H3), C4(H4), C5(H5), C6(H6), C11(H11), C12(H12), C13(H13), C14(H14),
 C19(H19), C20(H20), C21(H21), C22(H22), C27(H27), C28(H28), C29(H29), C30(H30)
2.b Idealised Me refined as rotating group:
 C8(H8A,H8B,H8C), C16(H16A,H16B,H16C), C24(H24A,H24B,H24C), C32(H32A,H32B,
 H32C), C34(H34A,H34B,H34C)
;
_olex2_submission_special_instructions 'No special instructions were received'

loop_
_space_group_symop_operation_xyz
'x, y, z'
'-x, y+1/2, -z'

loop_
_atom_site_label
_atom_site_type_symbol
_atom_site_fract_x
_atom_site_fract_y
_atom_site_fract_z
_atom_site_U_iso_or_equiv
_atom_site_adp_type
_atom_site_occupancy
_atom_site_site_symmetry_order
_atom_site_calc_flag
_atom_site_refinement_flags_posn
_atom_site_refinement_flags_adp
_atom_site_refinement_flags_occupancy
_atom_site_disorder_assembly
_atom_site_disorder_group
Cu1 Cu 0.21467(7) 0.44867(4) 0.30693(4) 0.01915(13) Uani 1 1 d . . . . .
Cu2 Cu -0.14244(7) 0.65765(3) -0.26056(4) 0.02029(13) Uani 1 1 d . . . . .
Cu3 Cu 0.39761(7) 0.30104(4) 0.18048(5) 0.01905(13) Uani 1 1 d . . . . .
Cl1 Cl 0.36926(14) 0.16587(7) 0.17133(9) 0.0223(2) Uani 1 1 d . . . . .
Cl2 Cl 0.59563(16) 0.29878(10) 0.08038(11) 0.0340(3) Uani 1 1 d . . . . .
Cl3 Cl 0.18425(14) 0.30307(7) 0.28088(9) 0.0195(2) Uani 1 1 d . . . . .
Cl4 Cl 0.42031(13) 0.43569(7) 0.20108(9) 0.0215(2) Uani 1 1 d . . . . .
S1 S 0.24272(13) 0.48113(8) 0.47447(9) 0.0192(2) Uani 1 1 d . . . . .
S2 S 0.80510(16) 0.63139(7) 0.56640(9) 0.0222(2) Uani 1 1 d . . . . .
S3 S -0.00410(13) 0.47530(7) 0.20539(9) 0.0190(2) Uani 1 1 d . . . . .
S4 S 0.08337(14) 0.62113(7) -0.18194(9) 0.0204(2) Uani 1 1 d . . . . .
N1 N 0.4634(4) 0.4796(2) 0.6253(3) 0.0162(7) Uani 1 1 d . . . . .
N2 N 0.6965(4) 0.5098(2) 0.4548(3) 0.0153(7) Uani 1 1 d . . . . .
N3 N -0.1094(4) 0.5958(2) 0.0928(3) 0.0164(7) Uani 1 1 d . . . . .
N4 N 0.2133(4) 0.6157(2) 0.0090(3) 0.0162(7) Uani 1 1 d . . . . .
C1 C 0.4158(5) 0.4541(3) 0.5306(3) 0.0146(7) Uani 1 1 d . . . . .
C2 C 0.5192(5) 0.3993(3) 0.4774(3) 0.0144(8) Uani 1 1 d . . . . .
C3 C 0.4778(5) 0.3198(3) 0.4598(3) 0.0171(8) Uani 1 1 d . . . . .
H3 H 0.386389 0.299324 0.485702 0.021 Uiso 1 1 calc R . . . .
C4 C 0.5714(6) 0.2711(3) 0.4041(4) 0.0204(9) Uani 1 1 d . . . . .
H4 H 0.543499 0.217087 0.392873 0.024 Uiso 1 1 calc R . . . .
C5 C 0.7043(6) 0.2998(3) 0.3646(4) 0.0212(9) Uani 1 1 d . . . . .
H5 H 0.766198 0.265992 0.325870 0.025 Uiso 1 1 calc R . . . .
C6 C 0.7464(6) 0.3788(3) 0.3824(4) 0.0198(9) Uani 1 1 d . . . . .
H6 H 0.837513 0.399221 0.355996 0.024 Uiso 1 1 calc R . . . .
C7 C 0.6547(5) 0.4273(3) 0.4388(3) 0.0151(8) Uani 1 1 d . . . . .
C8 C 0.6855(6) 0.5620(3) 0.3628(4) 0.0217(9) Uani 1 1 d . . . . .
H8A H 0.634117 0.611580 0.379879 0.033 Uiso 1 1 calc GR . . . .
H8B H 0.626169 0.535327 0.305595 0.033 Uiso 1 1 calc GR . . . .
H8C H 0.789026 0.573784 0.341905 0.033 Uiso 1 1 calc GR . . . .
C9 C 0.7461(5) 0.5374(3) 0.5481(3) 0.0154(8) Uani 1 1 d . . . . .
C10 C 0.7464(5) 0.4825(3) 0.6380(3) 0.0145(8) Uani 1 1 d . . . . .
C11 C 0.8864(5) 0.4621(3) 0.6920(4) 0.0198(9) Uani 1 1 d . . . . .
H11 H 0.980646 0.479671 0.667143 0.024 Uiso 1 1 calc R . . . .
C12 C 0.8874(6) 0.4161(3) 0.7817(4) 0.0249(10) Uani 1 1 d . . . . .
H12 H 0.982458 0.400997 0.816608 0.030 Uiso 1 1 calc R . . . .
C13 C 0.7496(7) 0.3922(3) 0.8204(4) 0.0277(11) Uani 1 1 d . . . . .
H13 H 0.750705 0.362301 0.882936 0.033 Uiso 1 1 calc R . . . .
C14 C 0.6102(6) 0.4123(3) 0.7675(4) 0.0229(10) Uani 1 1 d . . . . .
H14 H 0.516234 0.395693 0.793714 0.028 Uiso 1 1 calc R . . . .
C15 C 0.6084(5) 0.4562(3) 0.6768(3) 0.0157(8) Uani 1 1 d . . . . .
C16 C 0.3642(6) 0.5304(3) 0.6855(4) 0.0233(10) Uani 1 1 d . . . . .
H16A H 0.322502 0.573708 0.641282 0.035 Uiso 1 1 calc GR . . . .
H16B H 0.424679 0.552509 0.745619 0.035 Uiso 1 1 calc GR . . . .
H16C H 0.279407 0.498618 0.709565 0.035 Uiso 1 1 calc GR . . . .
C17 C 0.0011(5) 0.5678(3) 0.1588(3) 0.0139(8) Uani 1 1 d . . . . .
C18 C 0.1355(5) 0.6197(3) 0.1884(3) 0.0145(8) Uani 1 1 d . . . . .
C19 C 0.1655(6) 0.6422(3) 0.2922(4) 0.0191(9) Uani 1 1 d . . . . .
H19 H 0.096596 0.627427 0.342759 0.023 Uiso 1 1 calc R . . . .
C20 C 0.2965(6) 0.6862(3) 0.3212(4) 0.0247(10) Uani 1 1 d . . . . .
H20 H 0.316030 0.702008 0.391633 0.030 Uiso 1 1 calc R . . . .
C21 C 0.3989(6) 0.7072(3) 0.2483(4) 0.0237(10) Uani 1 1 d . . . . .
H21 H 0.488673 0.736819 0.269011 0.028 Uiso 1 1 calc R . . . .
C22 C 0.3702(5) 0.6850(3) 0.1447(4) 0.0195(9) Uani 1 1 d . . . . .
H22 H 0.439996 0.699159 0.094433 0.023 Uiso 1 1 calc R . . . .
C23 C 0.2381(5) 0.6419(3) 0.1157(3) 0.0151(8) Uani 1 1 d . . . . .
C24 C 0.3272(6) 0.5599(3) -0.0291(4) 0.0222(10) Uani 1 1 d . . . . .
H24A H 0.274897 0.521485 -0.076516 0.033 Uiso 1 1 calc GR . . . .
H24B H 0.378763 0.531628 0.030056 0.033 Uiso 1 1 calc GR . . . .
H24C H 0.403491 0.589373 -0.065973 0.033 Uiso 1 1 calc GR . . . .
C25 C 0.1021(5) 0.6461(3) -0.0558(3) 0.0160(8) Uani 1 1 d . . . . .
C26 C -0.0062(5) 0.7033(3) -0.0114(3) 0.0148(8) Uani 1 1 d . . . . .
C27 C -0.0099(5) 0.7823(3) -0.0445(3) 0.0174(8) Uani 1 1 d . . . . .
H27 H 0.060667 0.800521 -0.092065 0.021 Uiso 1 1 calc R . . . .
C28 C -0.1179(6) 0.8341(3) -0.0072(4) 0.0205(9) Uani 1 1 d . . . . .
H28 H -0.121077 0.887881 -0.029652 0.025 Uiso 1 1 calc R . . . .
C29 C -0.2209(6) 0.8076(3) 0.0628(4) 0.0229(9) Uani 1 1 d . . . . .
H29 H -0.295034 0.843134 0.087105 0.027 Uiso 1 1 calc R . . . .
C30 C -0.2162(5) 0.7297(3) 0.0971(4) 0.0197(9) Uani 1 1 d . . . . .
H30 H -0.285263 0.711775 0.145920 0.024 Uiso 1 1 calc R . . . .
C31 C -0.1093(5) 0.6782(3) 0.0594(3) 0.0162(8) Uani 1 1 d . . . . .
C32 C -0.2420(6) 0.5468(3) 0.0555(4) 0.0235(10) Uani 1 1 d . . . . .
H32A H -0.205351 0.498557 0.022623 0.035 Uiso 1 1 calc GR . . . .
H32B H -0.307424 0.576987 0.004693 0.035 Uiso 1 1 calc GR . . . .
H32C H -0.301503 0.532172 0.114403 0.035 Uiso 1 1 calc GR . . . .
N5 N -0.2577(6) 0.8188(4) 0.3156(4) 0.0391(13) Uani 1 1 d . . . . .
C33 C -0.1535(6) 0.8101(4) 0.3727(4) 0.0268(11) Uani 1 1 d . . . . .
C34 C -0.0220(7) 0.8001(4) 0.4481(5) 0.0307(11) Uani 1 1 d . . . . .
H34A H 0.070593 0.821076 0.418898 0.046 Uiso 1 1 calc GR . . . .
H34B H -0.007665 0.743574 0.463914 0.046 Uiso 1 1 calc GR . . . .
H34C H -0.040675 0.828993 0.511989 0.046 Uiso 1 1 calc GR . . . .

loop_
_atom_site_aniso_label
_atom_site_aniso_U_11
_atom_site_aniso_U_22
_atom_site_aniso_U_33
_atom_site_aniso_U_23
_atom_site_aniso_U_13
_atom_site_aniso_U_12
Cu1 0.0207(3) 0.0206(3) 0.0157(2) 0.0010(2) -0.0024(2) 0.0016(2)
Cu2 0.0235(3) 0.0191(3) 0.0174(3) -0.0019(2) -0.0048(2) 0.0006(2)
Cu3 0.0193(3) 0.0217(3) 0.0160(2) -0.0021(2) -0.00011(19) 0.0003(2)
Cl1 0.0242(5) 0.0211(5) 0.0213(5) -0.0039(4) -0.0010(4) 0.0048(4)
Cl2 0.0261(6) 0.0460(8) 0.0310(6) -0.0109(6) 0.0094(5) -0.0035(6)
Cl3 0.0241(5) 0.0156(4) 0.0186(5) -0.0006(4) 0.0002(4) -0.0010(4)
Cl4 0.0213(5) 0.0226(6) 0.0205(5) 0.0019(4) 0.0013(4) -0.0020(4)
S1 0.0189(5) 0.0223(5) 0.0161(5) -0.0014(4) -0.0019(4) 0.0048(4)
S2 0.0351(6) 0.0144(5) 0.0164(5) -0.0004(4) -0.0036(4) -0.0050(5)
S3 0.0187(5) 0.0176(5) 0.0202(5) 0.0037(4) -0.0021(4) -0.0017(4)
S4 0.0220(5) 0.0245(6) 0.0144(5) -0.0044(4) -0.0018(4) 0.0070(4)
N1 0.0149(16) 0.0196(17) 0.0141(16) -0.0047(14) 0.0004(13) -0.0012(14)
N2 0.0177(17) 0.0158(17) 0.0121(16) 0.0001(13) -0.0016(13) -0.0022(14)
N3 0.0134(16) 0.0193(19) 0.0161(16) 0.0015(14) -0.0011(13) -0.0025(14)
N4 0.0135(16) 0.0215(18) 0.0134(16) 0.0012(14) 0.0005(13) 0.0011(14)
C1 0.0177(19) 0.0131(18) 0.0129(17) 0.0009(15) 0.0010(14) -0.0008(16)
C2 0.018(2) 0.0143(18) 0.0106(17) -0.0010(15) -0.0034(15) 0.0033(16)
C3 0.0165(19) 0.018(2) 0.0167(19) -0.0005(16) -0.0026(15) 0.0002(16)
C4 0.024(2) 0.016(2) 0.019(2) -0.0055(17) -0.0061(17) 0.0015(18)
C5 0.026(2) 0.020(2) 0.018(2) -0.0023(17) -0.0006(16) 0.0060(18)
C6 0.019(2) 0.026(2) 0.0149(19) -0.0011(17) 0.0006(16) 0.0020(18)
C7 0.018(2) 0.0153(19) 0.0110(17) -0.0010(14) -0.0031(15) -0.0011(15)
C8 0.028(2) 0.024(2) 0.0128(19) 0.0025(16) -0.0010(17) -0.0042(19)
C9 0.0143(19) 0.0156(19) 0.0162(19) -0.0017(16) 0.0010(15) 0.0005(15)
C10 0.0181(19) 0.0115(17) 0.0132(18) -0.0019(15) -0.0029(15) -0.0017(16)
C11 0.020(2) 0.019(2) 0.019(2) -0.0006(16) -0.0057(16) -0.0017(17)
C12 0.028(2) 0.021(2) 0.024(2) 0.0016(19) -0.013(2) 0.0009(19)
C13 0.041(3) 0.024(2) 0.017(2) 0.0046(18) -0.010(2) -0.005(2)
C14 0.033(3) 0.020(2) 0.016(2) 0.0012(17) 0.0000(19) -0.0056(19)
C15 0.0179(19) 0.0154(19) 0.0131(17) -0.0028(15) -0.0032(14) -0.0011(16)
C16 0.022(2) 0.029(3) 0.019(2) -0.0081(19) 0.0026(18) 0.0012(19)
C17 0.0132(18) 0.0168(19) 0.0120(18) -0.0013(14) 0.0023(15) -0.0011(15)
C18 0.0150(19) 0.0142(19) 0.0141(18) 0.0026(15) -0.0011(15) -0.0008(15)
C19 0.023(2) 0.020(2) 0.0138(18) 0.0006(15) -0.0016(16) -0.0014(17)
C20 0.031(3) 0.021(2) 0.020(2) -0.0018(18) -0.0102(19) -0.0012(19)
C21 0.020(2) 0.021(2) 0.028(2) 0.0038(19) -0.0106(19) -0.0018(18)
C22 0.016(2) 0.018(2) 0.023(2) 0.0053(17) -0.0038(17) -0.0019(16)
C23 0.0118(18) 0.018(2) 0.0156(18) 0.0029(15) -0.0021(14) 0.0019(15)
C24 0.017(2) 0.031(3) 0.019(2) 0.0048(18) 0.0040(17) 0.0081(18)
C25 0.0147(18) 0.018(2) 0.0149(18) 0.0015(16) 0.0008(15) 0.0004(16)
C26 0.0150(18) 0.0176(19) 0.0113(17) -0.0018(15) -0.0029(14) 0.0015(15)
C27 0.020(2) 0.019(2) 0.0128(18) -0.0016(15) -0.0023(15) 0.0012(17)
C28 0.024(2) 0.020(2) 0.017(2) -0.0029(17) -0.0054(17) 0.0053(18)
C29 0.021(2) 0.027(2) 0.020(2) -0.0064(19) -0.0028(16) 0.0090(19)
C30 0.015(2) 0.027(2) 0.0171(19) -0.0023(18) 0.0014(15) 0.0019(17)
C31 0.0141(18) 0.021(2) 0.0130(18) -0.0023(15) -0.0030(15) 0.0021(16)
C32 0.017(2) 0.028(2) 0.025(2) 0.0020(19) -0.0062(18) -0.0063(18)
N5 0.031(3) 0.058(4) 0.029(2) -0.017(2) 0.0016(19) -0.001(2)
C33 0.022(2) 0.033(3) 0.027(2) -0.012(2) 0.0097(19) -0.007(2)
C34 0.028(3) 0.029(3) 0.035(3) 0.000(2) 0.000(2) -0.002(2)

loop_
_atom_type_symbol
_atom_type_description
_atom_type_scat_dispersion_real
_atom_type_scat_dispersion_imag
_atom_type_scat_source
C C 0.0033 0.0016 'International Tables Vol C Tables 4.2.6.8 and 6.1.1.4'
H H 0.0000 0.0000 'International Tables Vol C Tables 4.2.6.8 and 6.1.1.4'
Cl Cl 0.1484 0.1585 'International Tables Vol C Tables 4.2.6.8 and 6.1.1.4'
Cu Cu 0.3201 1.2651 'International Tables Vol C Tables 4.2.6.8 and 6.1.1.4'
N N 0.0061 0.0033 'International Tables Vol C Tables 4.2.6.8 and 6.1.1.4'
S S 0.1246 0.1234 'International Tables Vol C Tables 4.2.6.8 and 6.1.1.4'

loop_
_geom_angle_atom_site_label_1
_geom_angle_atom_site_label_2
_geom_angle_atom_site_label_3
_geom_angle
_geom_angle_site_symmetry_1
_geom_angle_site_symmetry_3
_geom_angle_publ_flag
Cl4 Cu1 Cl3 84.72(4) . . ?
S1 Cu1 Cl3 112.14(5) . . ?
S1 Cu1 Cl4 123.56(5) . . ?
S1 Cu1 S3 122.64(5) . . ?
S3 Cu1 Cl3 92.26(5) . . ?
S3 Cu1 Cl4 109.16(5) . . ?
Cl1 Cu2 Cl3 82.64(4) 2 2 ?
S2 Cu2 Cl1 111.66(5) 1_454 2 ?
S2 Cu2 Cl3 94.00(5) 1_454 2 ?
S4 Cu2 Cl1 122.44(5) . 2 ?
S4 Cu2 Cl3 115.88(5) . 2 ?
S4 Cu2 S2 119.86(5) . 1_454 ?
Cl1 Cu3 Cl3 87.47(5) . . ?
Cl2 Cu3 Cl1 92.20(6) . . ?
Cl2 Cu3 Cl3 178.17(6) . . ?
Cl2 Cu3 Cl4 91.14(6) . . ?
Cl4 Cu3 Cl1 176.02(5) . . ?
Cl4 Cu3 Cl3 89.26(4) . . ?
Cu3 Cl1 Cu2 97.13(5) . 2_545 ?
Cu1 Cl3 Cu2 177.05(6) . 2_545 ?
Cu3 Cl3 Cu1 90.44(4) . . ?
Cu3 Cl3 Cu2 92.50(4) . 2_545 ?
Cu3 Cl4 Cu1 95.55(5) . . ?
C1 S1 Cu1 112.56(15) . . ?
C9 S2 Cu2 110.99(16) . 1_656 ?
C17 S3 Cu1 110.30(16) . . ?
C25 S4 Cu2 113.15(16) . . ?
C1 N1 C15 122.7(4) . . ?
C1 N1 C16 120.8(4) . . ?
C15 N1 C16 116.4(4) . . ?
C7 N2 C8 117.2(4) . . ?
C9 N2 C7 121.7(4) . . ?
C9 N2 C8 121.1(4) . . ?
C17 N3 C31 121.0(4) . . ?
C17 N3 C32 121.8(4) . . ?
C31 N3 C32 117.1(4) . . ?
C23 N4 C24 116.8(4) . . ?
C25 N4 C23 122.1(4) . . ?
C25 N4 C24 120.8(4) . . ?
N1 C1 S1 121.1(3) . . ?
N1 C1 C2 117.5(4) . . ?
C2 C1 S1 121.4(3) . . ?
C3 C2 C1 120.6(4) . . ?
C7 C2 C1 120.6(4) . . ?
C7 C2 C3 118.7(4) . . ?
C2 C3 H3 120.2 . . ?
C4 C3 C2 119.6(4) . . ?
C4 C3 H3 120.2 . . ?
C3 C4 H4 119.3 . . ?
C5 C4 C3 121.3(5) . . ?
C5 C4 H4 119.3 . . ?
C4 C5 H5 120.3 . . ?
C4 C5 C6 119.3(4) . . ?
C6 C5 H5 120.3 . . ?
C5 C6 H6 120.2 . . ?
C7 C6 C5 119.6(4) . . ?
C7 C6 H6 120.2 . . ?
C2 C7 N2 119.0(4) . . ?
C6 C7 N2 119.4(4) . . ?
C6 C7 C2 121.5(4) . . ?
N2 C8 H8A 109.5 . . ?
N2 C8 H8B 109.5 . . ?
N2 C8 H8C 109.5 . . ?
H8A C8 H8B 109.5 . . ?
H8A C8 H8C 109.5 . . ?
H8B C8 H8C 109.5 . . ?
N2 C9 S2 122.3(4) . . ?
N2 C9 C10 118.0(4) . . ?
C10 C9 S2 119.7(3) . . ?
C11 C10 C9 119.6(4) . . ?
C11 C10 C15 118.8(4) . . ?
C15 C10 C9 121.3(4) . . ?
C10 C11 H11 119.9 . . ?
C12 C11 C10 120.2(5) . . ?
C12 C11 H11 119.9 . . ?
C11 C12 H12 119.9 . . ?
C11 C12 C13 120.3(5) . . ?
C13 C12 H12 119.9 . . ?
C12 C13 H13 120.0 . . ?
C12 C13 C14 120.0(5) . . ?
C14 C13 H13 120.0 . . ?
C13 C14 H14 119.9 . . ?
C15 C14 C13 120.1(5) . . ?
C15 C14 H14 119.9 . . ?
C10 C15 N1 119.6(4) . . ?
C14 C15 N1 119.6(4) . . ?
C14 C15 C10 120.7(4) . . ?
N1 C16 H16A 109.5 . . ?
N1 C16 H16B 109.5 . . ?
N1 C16 H16C 109.5 . . ?
H16A C16 H16B 109.5 . . ?
H16A C16 H16C 109.5 . . ?
H16B C16 H16C 109.5 . . ?
N3 C17 S3 121.7(3) . . ?
N3 C17 C18 118.5(4) . . ?
C18 C17 S3 119.7(3) . . ?
C19 C18 C17 119.6(4) . . ?
C23 C18 C17 121.2(4) . . ?
C23 C18 C19 119.0(4) . . ?
C18 C19 H19 120.1 . . ?
C20 C19 C18 119.8(5) . . ?
C20 C19 H19 120.1 . . ?
C19 C20 H20 119.7 . . ?
C21 C20 C19 120.6(5) . . ?
C21 C20 H20 119.7 . . ?
C20 C21 H21 120.0 . . ?
C20 C21 C22 120.0(5) . . ?
C22 C21 H21 120.0 . . ?
C21 C22 H22 120.4 . . ?
C23 C22 C21 119.2(5) . . ?
C23 C22 H22 120.4 . . ?
C18 C23 N4 119.9(4) . . ?
C22 C23 N4 118.7(4) . . ?
C22 C23 C18 121.3(4) . . ?
N4 C24 H24A 109.5 . . ?
N4 C24 H24B 109.5 . . ?
N4 C24 H24C 109.5 . . ?
H24A C24 H24B 109.5 . . ?
H24A C24 H24C 109.5 . . ?
H24B C24 H24C 109.5 . . ?
N4 C25 S4 121.8(3) . . ?
N4 C25 C26 117.3(4) . . ?
C26 C25 S4 120.9(3) . . ?
C27 C26 C25 120.0(4) . . ?
C31 C26 C25 120.8(4) . . ?
C31 C26 C27 119.2(4) . . ?
C26 C27 H27 120.2 . . ?
C28 C27 C26 119.6(4) . . ?
C28 C27 H27 120.2 . . ?
C27 C28 H28 119.9 . . ?
C29 C28 C27 120.3(5) . . ?
C29 C28 H28 119.9 . . ?
C28 C29 H29 119.8 . . ?
C30 C29 C28 120.4(5) . . ?
C30 C29 H29 119.8 . . ?
C29 C30 H30 120.4 . . ?
C29 C30 C31 119.1(4) . . ?
C31 C30 H30 120.4 . . ?
C26 C31 N3 119.9(4) . . ?
C30 C31 N3 118.6(4) . . ?
C30 C31 C26 121.4(4) . . ?
N3 C32 H32A 109.5 . . ?
N3 C32 H32B 109.5 . . ?
N3 C32 H32C 109.5 . . ?
H32A C32 H32B 109.5 . . ?
H32A C32 H32C 109.5 . . ?
H32B C32 H32C 109.5 . . ?
N5 C33 C34 178.5(6) . . ?
C33 C34 H34A 109.5 . . ?
C33 C34 H34B 109.5 . . ?
C33 C34 H34C 109.5 . . ?
H34A C34 H34B 109.5 . . ?
H34A C34 H34C 109.5 . . ?
H34B C34 H34C 109.5 . . ?

loop_
_geom_bond_atom_site_label_1
_geom_bond_atom_site_label_2
_geom_bond_distance
_geom_bond_site_symmetry_2
_geom_bond_publ_flag
Cu1 Cl3 2.4867(14) . ?
Cu1 Cl4 2.3378(13) . ?
Cu1 S1 2.2240(13) . ?
Cu1 S3 2.2806(13) . ?
Cu2 Cl1 2.3601(13) 2 ?
Cu2 Cl3 2.4871(14) 2 ?
Cu2 S2 2.2880(13) 1_454 ?
Cu2 S4 2.2362(13) . ?
Cu3 Cl1 2.2920(14) . ?
Cu3 Cl2 2.2266(14) . ?
Cu3 Cl3 2.3393(13) . ?
Cu3 Cl4 2.2901(13) . ?
S1 C1 1.689(5) . ?
S2 C9 1.676(5) . ?
S3 C17 1.671(5) . ?
S4 C25 1.676(5) . ?
N1 C1 1.333(5) . ?
N1 C15 1.441(6) . ?
N1 C16 1.475(6) . ?
N2 C7 1.448(6) . ?
N2 C8 1.473(6) . ?
N2 C9 1.333(6) . ?
N3 C17 1.326(6) . ?
N3 C31 1.453(6) . ?
N3 C32 1.474(6) . ?
N4 C23 1.446(6) . ?
N4 C24 1.476(6) . ?
N4 C25 1.337(6) . ?
C1 C2 1.490(6) . ?
C2 C3 1.400(6) . ?
C2 C7 1.395(6) . ?
C3 H3 0.9500 . ?
C3 C4 1.392(7) . ?
C4 H4 0.9500 . ?
C4 C5 1.385(7) . ?
C5 H5 0.9500 . ?
C5 C6 1.395(7) . ?
C6 H6 0.9500 . ?
C6 C7 1.384(6) . ?
C8 H8A 0.9800 . ?
C8 H8B 0.9800 . ?
C8 H8C 0.9800 . ?
C9 C10 1.482(6) . ?
C10 C11 1.405(6) . ?
C10 C15 1.407(6) . ?
C11 H11 0.9500 . ?
C11 C12 1.390(7) . ?
C12 H12 0.9500 . ?
C12 C13 1.392(8) . ?
C13 H13 0.9500 . ?
C13 C14 1.393(8) . ?
C14 H14 0.9500 . ?
C14 C15 1.382(6) . ?
C16 H16A 0.9800 . ?
C16 H16B 0.9800 . ?
C16 H16C 0.9800 . ?
C17 C18 1.490(6) . ?
C18 C19 1.397(6) . ?
C18 C23 1.391(6) . ?
C19 H19 0.9500 . ?
C19 C20 1.391(7) . ?
C20 H20 0.9500 . ?
C20 C21 1.387(8) . ?
C21 H21 0.9500 . ?
C21 C22 1.392(7) . ?
C22 H22 0.9500 . ?
C22 C23 1.390(6) . ?
C24 H24A 0.9800 . ?
C24 H24B 0.9800 . ?
C24 H24C 0.9800 . ?
C25 C26 1.491(6) . ?
C26 C27 1.396(6) . ?
C26 C31 1.390(6) . ?
C27 H27 0.9500 . ?
C27 C28 1.394(6) . ?
C28 H28 0.9500 . ?
C28 C29 1.390(7) . ?
C29 H29 0.9500 . ?
C29 C30 1.385(7) . ?
C30 H30 0.9500 . ?
C30 C31 1.385(6) . ?
C32 H32A 0.9800 . ?
C32 H32B 0.9800 . ?
C32 H32C 0.9800 . ?
N5 C33 1.138(8) . ?
C33 C34 1.459(8) . ?
C34 H34A 0.9800 . ?
C34 H34B 0.9800 . ?
C34 H34C 0.9800 . ?

loop_
_geom_torsion_atom_site_label_1
_geom_torsion_atom_site_label_2
_geom_torsion_atom_site_label_3
_geom_torsion_atom_site_label_4
_geom_torsion
_geom_torsion_site_symmetry_1
_geom_torsion_site_symmetry_2
_geom_torsion_site_symmetry_3
_geom_torsion_site_symmetry_4
_geom_torsion_publ_flag
Cu1 S1 C1 N1 169.0(3) . . . . ?
Cu1 S1 C1 C2 -12.5(4) . . . . ?
Cu1 S3 C17 N3 176.2(3) . . . . ?
Cu1 S3 C17 C18 -1.4(4) . . . . ?
Cu2 S2 C9 N2 174.3(3) 1_656 . . . ?
Cu2 S2 C9 C10 -4.9(4) 1_656 . . . ?
Cu2 S4 C25 N4 166.0(3) . . . . ?
Cu2 S4 C25 C26 -13.6(4) . . . . ?
S1 C1 C2 C3 -66.9(5) . . . . ?
S1 C1 C2 C7 109.4(4) . . . . ?
S2 C9 C10 C11 -64.1(5) . . . . ?
S2 C9 C10 C15 109.9(4) . . . . ?
S3 C17 C18 C19 -64.2(5) . . . . ?
S3 C17 C18 C23 111.3(4) . . . . ?
S4 C25 C26 C27 -65.2(5) . . . . ?
S4 C25 C26 C31 111.8(4) . . . . ?
N1 C1 C2 C3 111.7(5) . . . . ?
N1 C1 C2 C7 -72.1(5) . . . . ?
N2 C9 C10 C11 116.6(5) . . . . ?
N2 C9 C10 C15 -69.4(6) . . . . ?
N3 C17 C18 C19 118.1(5) . . . . ?
N3 C17 C18 C23 -66.4(6) . . . . ?
N4 C25 C26 C27 115.2(5) . . . . ?
N4 C25 C26 C31 -67.9(6) . . . . ?
C1 N1 C15 C10 68.2(6) . . . . ?
C1 N1 C15 C14 -115.8(5) . . . . ?
C1 C2 C3 C4 175.9(4) . . . . ?
C1 C2 C7 N2 2.4(6) . . . . ?
C1 C2 C7 C6 -175.1(4) . . . . ?
C2 C3 C4 C5 -0.6(7) . . . . ?
C3 C2 C7 N2 178.7(4) . . . . ?
C3 C2 C7 C6 1.2(6) . . . . ?
C3 C4 C5 C6 0.9(7) . . . . ?
C4 C5 C6 C7 -0.2(7) . . . . ?
C5 C6 C7 N2 -178.4(4) . . . . ?
C5 C6 C7 C2 -0.9(7) . . . . ?
C7 N2 C9 S2 176.2(3) . . . . ?
C7 N2 C9 C10 -4.6(6) . . . . ?
C7 C2 C3 C4 -0.4(6) . . . . ?
C8 N2 C7 C2 -109.3(5) . . . . ?
C8 N2 C7 C6 68.2(6) . . . . ?
C8 N2 C9 S2 -2.4(6) . . . . ?
C8 N2 C9 C10 176.9(4) . . . . ?
C9 N2 C7 C2 72.0(6) . . . . ?
C9 N2 C7 C6 -110.4(5) . . . . ?
C9 C10 C11 C12 174.5(4) . . . . ?
C9 C10 C15 N1 3.2(6) . . . . ?
C9 C10 C15 C14 -172.8(4) . . . . ?
C10 C11 C12 C13 -2.1(8) . . . . ?
C11 C10 C15 N1 177.2(4) . . . . ?
C11 C10 C15 C14 1.2(7) . . . . ?
C11 C12 C13 C14 2.0(8) . . . . ?
C12 C13 C14 C15 -0.4(8) . . . . ?
C13 C14 C15 N1 -177.2(4) . . . . ?
C13 C14 C15 C10 -1.2(7) . . . . ?
C15 N1 C1 S1 178.4(3) . . . . ?
C15 N1 C1 C2 -0.2(6) . . . . ?
C15 C10 C11 C12 0.4(7) . . . . ?
C16 N1 C1 S1 2.0(6) . . . . ?
C16 N1 C1 C2 -176.6(4) . . . . ?
C16 N1 C15 C10 -115.3(5) . . . . ?
C16 N1 C15 C14 60.7(6) . . . . ?
C17 N3 C31 C26 74.3(5) . . . . ?
C17 N3 C31 C30 -107.6(5) . . . . ?
C17 C18 C19 C20 175.7(4) . . . . ?
C17 C18 C23 N4 1.2(6) . . . . ?
C17 C18 C23 C22 -174.8(4) . . . . ?
C18 C19 C20 C21 -0.8(8) . . . . ?
C19 C18 C23 N4 176.8(4) . . . . ?
C19 C18 C23 C22 0.7(7) . . . . ?
C19 C20 C21 C22 0.7(8) . . . . ?
C20 C21 C22 C23 0.1(7) . . . . ?
C21 C22 C23 N4 -176.9(4) . . . . ?
C21 C22 C23 C18 -0.8(7) . . . . ?
C23 N4 C25 S4 174.8(3) . . . . ?
C23 N4 C25 C26 -5.6(6) . . . . ?
C23 C18 C19 C20 0.1(7) . . . . ?
C24 N4 C23 C18 -113.4(5) . . . . ?
C24 N4 C23 C22 62.8(6) . . . . ?
C24 N4 C25 S4 1.5(6) . . . . ?
C24 N4 C25 C26 -178.8(4) . . . . ?
C25 N4 C23 C18 73.1(6) . . . . ?
C25 N4 C23 C22 -110.7(5) . . . . ?
C25 C26 C27 C28 176.2(4) . . . . ?
C25 C26 C31 N3 1.6(6) . . . . ?
C25 C26 C31 C30 -176.5(4) . . . . ?
C26 C27 C28 C29 0.2(7) . . . . ?
C27 C26 C31 N3 178.6(4) . . . . ?
C27 C26 C31 C30 0.5(7) . . . . ?
C27 C28 C29 C30 0.8(7) . . . . ?
C28 C29 C30 C31 -1.2(7) . . . . ?
C29 C30 C31 N3 -177.6(4) . . . . ?
C29 C30 C31 C26 0.5(7) . . . . ?
C31 N3 C17 S3 175.2(3) . . . . ?
C31 N3 C17 C18 -7.2(6) . . . . ?
C31 C26 C27 C28 -0.9(6) . . . . ?
C32 N3 C17 S3 -0.9(6) . . . . ?
C32 N3 C17 C18 176.7(4) . . . . ?
C32 N3 C31 C26 -109.5(5) . . . . ?
C32 N3 C31 C30 68.6(5) . . . . ?
